data_2101936
loop_
_publ_author_name
'Brock, C. P.'
'Fu, Y.'

_publ_section_title
;
 Rigid-Body Disorder Models for the High-Temperature Phase of Ferrocene
;
_journal_issue 6
_journal_name_full 'Acta Crystallographica Section B'
_journal_page_first 928
_journal_page_last 938
_journal_paper_doi 10.1107/S0108768197005132
_journal_volume 53
_journal_year 1997
_chemical_formula_sum 'C10 H10 Fe'
_chemical_formula_weight 186.04
_symmetry_cell_setting monoclinic
_symmetry_space_group_name_Hall '-P 2yab'
_symmetry_space_group_name_H-M 'P 1 21/a 1'
_cell_angle_alpha 90.0
_cell_angle_beta 120.95(8)
_cell_angle_gamma 90.0
_cell_formula_units_Z 2
_cell_length_a 10.443(5)
_cell_length_b 7.572(4)
_cell_length_c 5.824(4)
_cell_volume 395.0(5)
_diffrn_radiation_probe neutron
_diffrn_radiation_type neutron
_diffrn_radiation_wavelength 1.0399
_cod_data_source_file cr0517.cif
_cod_original_formula_sum 'C10 H10 Fe1'
_cod_database_code 2101936

loop_
_atom_site_label
_atom_site_fract_x
_atom_site_fract_y
_atom_site_fract_z
Fe .0 .0 .0
C(11) -.004(2) .2624(16) -.081(4)
C(12) .0412(17) .156(2) -.227(3)
C(13) .1669(17) .0565(19) -.042(6)
C(14) .200(2) .101(3) .219(4)
C(15) .094(3) .228(3) .195(3)
H(11) -.0981 .3499 -.1646
H(12) -.0129 .1493 -.4410
H(13) .2248 -.0394 -.0903
H(14) .2866 .0445 .4028
H(15) .0870 .2851 .3569
C(21) .0284(7) .2654(8) -.015(2)
C(22) .0410(10) .1841(13) -.2214(10)
C(23) .1616(13) .0635(18) -.1013(16)
C(24) .2235(3) .0703(12) .1792(13)
C(25) .1416(15) .1948(11) .2331(14)
H(21) -.0546 .3603 -.0423
H(22) -.0307 .2064 -.4323
H(23) .1973 -.0216 -.2051
H(24) .3144 -.0087 .3253
H(25) .1587 .2274 .4259
C(31) .056(2) .2588(7) .1043(12)
C(32) .0276(19) .2229(6) -.1565(12)
C(33) .1311(19) .0937(11) -.1354(11)
C(34) .2238(18) .0499(2) .1385(10)
C(35) .178(2) .1519(10) .2866(10)
H(31) -.0055 .3481 .1543
H(32) -.0598 .2800 -.3389
H(33) .1359 .0358 -.2990
H(34) .3111 -.0471 .2189
H(35) .2239 .1457 .4992
